data_7241976
loop_
_publ_author_name
'Pandolfi, Lorenzo'
'Giunchi, Andrea'
'Salzillo, Tommaso'
'Brillante, Aldo'
'Della Valle, Raffaele G.'
'Venuti, Elisabetta'
'Grepioni, Fabrizia'
'D'Agostino, Simone'

_publ_section_title
;
 The impact of solid solution composition on kinetics and mechanism of [2
 + 2] photodimerization of cinnamic acid derivatives
;
_journal_issue 6
_journal_name_full CrystEngComm
_journal_page_first 1352
_journal_page_last 1359
_journal_paper_doi 10.1039/D0CE01718C
_journal_volume 23
_journal_year 2021
_chemical_formula_moiety 'C9 H10 N O2, Br0.25 Cl0.75'
_chemical_formula_sum 'C9 H10 Br0.25 Cl0.75 N O2'
_chemical_formula_weight 210.74
_space_group_crystal_system monoclinic
_space_group_IT_number 14
_space_group_name_Hall '-P 2ybc'
_space_group_name_H-M_alt 'P 1 21/c 1'
_atom_sites_solution_hydrogens mixed
_atom_sites_solution_primary dual
_audit_creation_date 2020-10-19
_audit_creation_method
;
Olex2 1.2
(compiled 2018.05.29 svn.r3508 for OlexSys, GUI svn.r5506)
;
_audit_update_record
;
2020-10-19 deposited with the CCDC.	2020-12-23 downloaded from the CCDC.
;
_cell_angle_alpha 90
_cell_angle_beta 92.189(4)
_cell_angle_gamma 90
_cell_formula_units_Z 4
_cell_length_a 5.6333(2)
_cell_length_b 8.5840(4)
_cell_length_c 19.6694(9)
_cell_measurement_reflns_used 1348
_cell_measurement_temperature 300
_cell_measurement_theta_max 27.3110
_cell_measurement_theta_min 4.0880
_cell_volume 950.44(7)
_computing_molecular_graphics 'Olex2 (Dolomanov et al., 2009)'
_computing_publication_material 'Olex2 (Dolomanov et al., 2009)'
_computing_structure_refinement 'ShelXL (Sheldrick, 2015)'
_computing_structure_solution 'ShelXT (Sheldrick, 2015)'
_diffrn_ambient_temperature 300
_diffrn_detector_type Sapphire3
_diffrn_measured_fraction_theta_full 0.997
_diffrn_measured_fraction_theta_max 0.857
_diffrn_measurement_device 'four-circle diffractometer'
_diffrn_radiation_type MoK\a
_diffrn_radiation_wavelength 0.71073
_diffrn_reflns_av_R_equivalents 0.0253
_diffrn_reflns_av_unetI/netI 0.0449
_diffrn_reflns_Laue_measured_fraction_full 0.997
_diffrn_reflns_Laue_measured_fraction_max 0.857
_diffrn_reflns_limit_h_max 7
_diffrn_reflns_limit_h_min -5
_diffrn_reflns_limit_k_max 8
_diffrn_reflns_limit_k_min -11
_diffrn_reflns_limit_l_max 25
_diffrn_reflns_limit_l_min -26
_diffrn_reflns_number 4072
_diffrn_reflns_point_group_measured_fraction_full 0.997
_diffrn_reflns_point_group_measured_fraction_max 0.857
_diffrn_reflns_theta_full 25.000
_diffrn_reflns_theta_max 29.115
_diffrn_reflns_theta_min 3.619
_exptl_absorpt_coefficient_mu 1.348
_exptl_absorpt_correction_T_max 1.00000
_exptl_absorpt_correction_T_min 0.93700
_exptl_absorpt_correction_type multi-scan
_exptl_absorpt_process_details
;
CrysAlisPro 1.171.38.46 (Rigaku Oxford Diffraction, 2015)
Empirical absorption correction using spherical harmonics,
 implemented in SCALE3 ABSPACK scaling algorithm.
;
_exptl_crystal_colour 'clear light yellow'
_exptl_crystal_colour_lustre clear
_exptl_crystal_colour_modifier light
_exptl_crystal_colour_primary yellow
_exptl_crystal_density_diffrn 1.473
_exptl_crystal_density_method 'not measured'
_exptl_crystal_description block
_exptl_crystal_F_000 434
_exptl_crystal_preparation 'slow evaporation'
_exptl_crystal_size_max 0.07
_exptl_crystal_size_mid 0.04
_exptl_crystal_size_min 0.03
_refine_diff_density_max 0.362
_refine_diff_density_min -0.318
_refine_diff_density_rms 0.059
_refine_ls_extinction_method none
_refine_ls_goodness_of_fit_ref 1.068
_refine_ls_hydrogen_treatment mixed
_refine_ls_matrix_type full
_refine_ls_number_parameters 137
_refine_ls_number_reflns 2191
_refine_ls_number_restraints 1
_refine_ls_restrained_S_all 1.071
_refine_ls_R_factor_all 0.0783
_refine_ls_R_factor_gt 0.0524
_refine_ls_shift/su_max 0.000
_refine_ls_shift/su_mean 0.000
_refine_ls_structure_factor_coef Fsqd
_refine_ls_weighting_details 'w=1/[\s^2^(Fo^2^)+(0.0608P)^2^+0.2719P] where P=(Fo^2^+2Fc^2^)/3'
_refine_ls_weighting_scheme calc
_refine_ls_wR_factor_gt 0.1245
_refine_ls_wR_factor_ref 0.1396
_reflns_Friedel_coverage 0.000
_reflns_number_gt 1595
_reflns_number_total 2191
_reflns_threshold_expression 'I > 2\s(I)'
_cod_data_source_file d0ce01718c2.cif
_cod_data_source_block '[1H]Br025Cl075'
_cod_depositor_comments 'Adding full bibliography for 7241976--7241984.cif.'
_cod_database_code 7241976
_shelx_shelxl_version_number 2016/6
_shelx_space_group_comment
;
The symmetry employed for this shelxl refinement is uniquely defined
by the following loop, which should always be used as a source of
symmetry information in preference to the above space-group names.
They are only intended as comments.
;
_olex2_refinement_description
;
1. Fixed Uiso
 At 1.2 times of:
  All C(H) groups
2. Restrained distances
 O2-H2A
 1 with sigma of 0.02
3. Others
 Fixed Sof: Br1(0.25) Cl1(0.75)
 Fixed X: Br1(0.891281) Cl1(0.8906)
 Fixed Y: Br1(0.70089) Cl1(0.69933)
 Fixed Z: Br1(0.22323) Cl1(0.237049)
4.a Aromatic/amide H refined with riding coordinates:
 C2(H2), C6(H6), C3(H3), C5(H5), C7(H7), C8(H8)
;
_olex2_exptl_crystal_mounting_method 'fomblin oil'
_olex2_submission_special_instructions 'No special instructions were received'

loop_
_space_group_symop_operation_xyz
'x, y, z'
'-x, y+1/2, -z+1/2'
'-x, -y, -z'
'x, -y-1/2, z-1/2'

loop_
_atom_site_label
_atom_site_type_symbol
_atom_site_fract_x
_atom_site_fract_y
_atom_site_fract_z
_atom_site_U_iso_or_equiv
_atom_site_adp_type
_atom_site_occupancy
_atom_site_site_symmetry_order
_atom_site_calc_flag
_atom_site_refinement_flags_posn
_atom_site_refinement_flags_adp
_atom_site_refinement_flags_occupancy
_atom_site_disorder_assembly
_atom_site_disorder_group
C1 C 0.5907(5) 0.5583(3) -0.15032(13) 0.0362(6) Uani 1 1 d . . . . .
C2 C 0.7597(5) 0.5477(3) -0.09827(15) 0.0419(7) Uani 1 1 d . . . . .
H2 H 0.896888 0.489266 -0.103407 0.050 Uiso 1 1 calc R . . . .
C6 C 0.3905(5) 0.6484(3) -0.14405(15) 0.0435(7) Uani 1 1 d . . . . .
H6 H 0.279191 0.656461 -0.180036 0.052 Uiso 1 1 calc R . . . .
C3 C 0.7217(5) 0.6259(3) -0.03789(14) 0.0426(7) Uani 1 1 d . . . . .
H3 H 0.834343 0.618239 -0.002237 0.051 Uiso 1 1 calc R . . . .
C5 C 0.3564(5) 0.7264(4) -0.08418(15) 0.0437(7) Uani 1 1 d . . . . .
H5 H 0.221754 0.787910 -0.080084 0.052 Uiso 1 1 calc R . . . .
C4 C 0.5205(5) 0.7150(3) -0.02944(14) 0.0387(6) Uani 1 1 d . . . . .
C7 C 0.4812(5) 0.7874(3) 0.03644(15) 0.0433(7) Uani 1 1 d . . . . .
H7 H 0.597985 0.771084 0.070404 0.052 Uiso 1 1 calc R . . . .
C8 C 0.2979(5) 0.8735(3) 0.05293(14) 0.0452(7) Uani 1 1 d . . . . .
H8 H 0.177824 0.894309 0.020437 0.054 Uiso 1 1 calc R . . . .
C9 C 0.2813(5) 0.9369(4) 0.12200(15) 0.0447(7) Uani 1 1 d . . . . .
Br1 Br 0.891281 0.700890 0.223230 0.0461(5) Uani 0.25 1 d . . P . .
Cl1 Cl 0.890600 0.699330 0.237049 0.0496(5) Uani 0.75 1 d . . P . .
N1 N 0.6180(5) 0.4716(4) -0.21293(14) 0.0469(7) Uani 1 1 d . . . . .
O1 O 0.4100(4) 0.8977(3) 0.16922(11) 0.0658(7) Uani 1 1 d . . . . .
O2 O 0.1078(4) 1.0384(3) 0.12747(11) 0.0567(6) Uani 1 1 d D . . . .
H1A H 0.747(6) 0.425(4) -0.2139(16) 0.048(9) Uiso 1 1 d . . . . .
H1B H 0.598(6) 0.527(4) -0.2491(19) 0.069(12) Uiso 1 1 d . . . . .
H2A H 0.118(5) 1.076(4) 0.1716(10) 0.056(10) Uiso 1 1 d D . . . .
H1C H 0.491(8) 0.409(5) -0.223(2) 0.095(15) Uiso 1 1 d . . . . .

loop_
_atom_site_aniso_label
_atom_site_aniso_U_11
_atom_site_aniso_U_22
_atom_site_aniso_U_33
_atom_site_aniso_U_23
_atom_site_aniso_U_13
_atom_site_aniso_U_12
C1 0.0342(13) 0.0378(15) 0.0366(14) 0.0044(12) -0.0006(11) -0.0009(12)
C2 0.0332(14) 0.0428(16) 0.0492(17) 0.0040(14) -0.0045(12) 0.0078(13)
C6 0.0352(14) 0.0501(17) 0.0445(16) 0.0045(14) -0.0089(12) 0.0066(13)
C3 0.0354(14) 0.0491(17) 0.0425(16) 0.0040(14) -0.0108(12) 0.0053(13)
C5 0.0350(14) 0.0482(18) 0.0475(17) 0.0005(14) -0.0034(12) 0.0119(13)
C4 0.0379(14) 0.0349(15) 0.0429(16) 0.0072(13) -0.0028(12) -0.0009(12)
C7 0.0433(16) 0.0448(17) 0.0412(16) 0.0048(14) -0.0068(12) -0.0024(13)
C8 0.0468(16) 0.0453(17) 0.0428(16) 0.0011(14) -0.0075(13) 0.0063(14)
C9 0.0433(16) 0.0451(17) 0.0455(17) 0.0039(14) -0.0016(13) 0.0038(14)
Br1 0.0413(11) 0.0497(13) 0.0474(7) 0.0003(7) 0.0026(6) 0.0081(10)
Cl1 0.0409(9) 0.0571(12) 0.0507(6) 0.0011(6) 0.0013(5) 0.0033(8)
N1 0.0377(15) 0.0576(18) 0.0451(16) 0.0007(14) -0.0037(12) 0.0096(14)
O1 0.0636(14) 0.0835(17) 0.0492(13) -0.0081(13) -0.0142(11) 0.0291(14)
O2 0.0606(14) 0.0609(14) 0.0483(13) 0.0001(12) -0.0026(11) 0.0227(12)

loop_
_atom_type_symbol
_atom_type_description
_atom_type_scat_dispersion_real
_atom_type_scat_dispersion_imag
_atom_type_scat_source
C C 0.0033 0.0016 'International Tables Vol C Tables 4.2.6.8 and 6.1.1.4'
H H 0.0000 0.0000 'International Tables Vol C Tables 4.2.6.8 and 6.1.1.4'
Br Br -0.2901 2.4595 'International Tables Vol C Tables 4.2.6.8 and 6.1.1.4'
Cl Cl 0.1484 0.1585 'International Tables Vol C Tables 4.2.6.8 and 6.1.1.4'
N N 0.0061 0.0033 'International Tables Vol C Tables 4.2.6.8 and 6.1.1.4'
O O 0.0106 0.0060 'International Tables Vol C Tables 4.2.6.8 and 6.1.1.4'

loop_
_geom_angle_atom_site_label_1
_geom_angle_atom_site_label_2
_geom_angle_atom_site_label_3
_geom_angle
_geom_angle_site_symmetry_1
_geom_angle_site_symmetry_3
_geom_angle_publ_flag
C2 C1 C6 121.1(3) . . ?
C2 C1 N1 120.3(2) . . ?
C6 C1 N1 118.5(2) . . ?
C1 C2 C3 118.7(2) . . ?
C5 C6 C1 119.5(3) . . ?
C4 C3 C2 121.6(2) . . ?
C6 C5 C4 121.1(3) . . ?
C3 C4 C5 117.9(3) . . ?
C3 C4 C7 119.6(2) . . ?
C5 C4 C7 122.4(3) . . ?
C8 C7 C4 127.0(3) . . ?
C7 C8 C9 120.8(3) . . ?
O1 C9 C8 123.5(3) . . ?
O1 C9 O2 123.3(3) . . ?
O2 C9 C8 113.2(3) . . ?

loop_
_geom_bond_atom_site_label_1
_geom_bond_atom_site_label_2
_geom_bond_distance
_geom_bond_site_symmetry_2
_geom_bond_publ_flag
C1 C2 1.374(4) . ?
C1 C6 1.377(4) . ?
C1 N1 1.452(4) . ?
C2 C3 1.388(4) . ?
C6 C5 1.374(4) . ?
C3 C4 1.382(4) . ?
C5 C4 1.395(4) . ?
C4 C7 1.462(4) . ?
C7 C8 1.321(4) . ?
C8 C9 1.470(4) . ?
C9 O1 1.204(3) . ?
C9 O2 1.317(3) . ?
